data_7060036
loop_
_publ_author_name
'Ayd\?iner, Burcu'
'\,Sahin, \"Omer'
'\,Cakmaz, Deniz'
'Kaplan, G\"okhan'
'Kaya, Kerem'
'\"Ozdemir, \"Umm\"uhan \"Ozmen'
'Sefero\(glu, Nurg\"ul'
'Sefero\(glu, Zeynel'

_publ_section_title
;
 A highly sensitive and selective fluorescent turn-on chemosensor bearing
 a 7-diethylaminocoumarin moiety for the detection of cyanide in organic
 and aqueous solutions
;
_journal_issue 44
_journal_name_full 'New Journal of Chemistry'
_journal_page_first 19155
_journal_page_last 19165
_journal_paper_doi 10.1039/D0NJ03003A
_journal_volume 44
_journal_year 2020
_chemical_formula_moiety 'C23 H21 N3 O3 S'
_chemical_formula_sum 'C23 H21 N3 O3 S'
_chemical_formula_weight 419.51
_space_group_crystal_system triclinic
_space_group_IT_number 2
_space_group_name_Hall '-P 1'
_space_group_name_H-M_alt 'P -1'
_symmetry_Int_Tables_number 2
_audit_creation_date 2020-08-19
_audit_creation_method
;
Olex2 1.2
(compiled 2018.05.29 svn.r3508 for OlexSys, GUI svn.r5506)
;
_audit_update_record
;
2020-10-01 deposited with the CCDC.	2020-10-02 downloaded from the CCDC.
;
_cell_angle_alpha 75.707(4)
_cell_angle_beta 89.516(4)
_cell_angle_gamma 72.029(3)
_cell_formula_units_Z 2
_cell_length_a 8.4790(7)
_cell_length_b 10.8451(8)
_cell_length_c 12.1470(10)
_cell_measurement_reflns_used 24
_cell_measurement_temperature 304(2)
_cell_measurement_theta_max 25
_cell_measurement_theta_min 5
_cell_volume 1026.82(14)
_computing_data_collection 'Bruker APEX2'
_computing_molecular_graphics 'Olex2 (Dolomanov et al., 2009)'
_computing_publication_material 'Olex2 (Dolomanov et al., 2009)'
_computing_structure_refinement 'olex2.refine (Bourhis et al., 2015)'
_diffrn_ambient_temperature 303.8
_diffrn_measured_fraction_theta_full 0.9977
_diffrn_measured_fraction_theta_max 0.9977
_diffrn_measurement_device_type Bruker_D8_Venture
_diffrn_measurement_method '\w and phi scans'
_diffrn_radiation_type 'Mo K\a'
_diffrn_radiation_wavelength 0.71073
_diffrn_reflns_av_R_equivalents 0.0932
_diffrn_reflns_av_unetI/netI 0.0448
_diffrn_reflns_limit_h_max 11
_diffrn_reflns_limit_h_min -11
_diffrn_reflns_limit_k_max 14
_diffrn_reflns_limit_k_min -14
_diffrn_reflns_limit_l_max 16
_diffrn_reflns_limit_l_min -16
_diffrn_reflns_number 47651
_diffrn_reflns_theta_full 28.3749
_diffrn_reflns_theta_max 28.37
_diffrn_reflns_theta_min 2.32
_exptl_absorpt_coefficient_mu 0.188
_exptl_absorpt_correction_type multi-scan
_exptl_absorpt_process_details SADABS
_exptl_crystal_colour dark_orange
_exptl_crystal_density_diffrn 1.3567
_exptl_crystal_description rod
_exptl_crystal_F_000 440.4416
_exptl_crystal_size_max 0.4
_exptl_crystal_size_mid 0.05
_exptl_crystal_size_min 0.02
_exptl_transmission_factor_max 0.955
_exptl_transmission_factor_min 0.825
_refine_diff_density_max 0.3920
_refine_diff_density_min -0.3231
_refine_diff_density_rms 0.0763
_refine_ls_d_res_high 0.7478
_refine_ls_d_res_low 8.7949
_refine_ls_goodness_of_fit_ref 1.0181
_refine_ls_hydrogen_treatment constr
_refine_ls_matrix_type full
_refine_ls_number_constraints 36
_refine_ls_number_parameters 274
_refine_ls_number_reflns 5146
_refine_ls_number_restraints 0
_refine_ls_restrained_S_all 1.0181
_refine_ls_R_factor_all 0.0851
_refine_ls_R_factor_gt 0.0457
_refine_ls_shift/su_max 0.0004
_refine_ls_shift/su_mean 0.0001
_refine_ls_structure_factor_coef Fsqd
_refine_ls_weighting_details 'w=1/[\s^2^(Fo^2^)+(0.0570P)^2^+0.1070P] where P=(Fo^2^+2Fc^2^)/3'
_refine_ls_weighting_scheme calc
_refine_ls_wR_factor_gt 0.1043
_refine_ls_wR_factor_ref 0.1190
_reflns_Friedel_coverage 0.0
_reflns_limit_h_max 11
_reflns_limit_h_min -11
_reflns_limit_k_max 14
_reflns_limit_k_min -13
_reflns_limit_l_max 16
_reflns_limit_l_min 0
_reflns_number_gt 3331
_reflns_number_total 5146
_reflns_threshold_expression I>=2u(I)
_cod_data_source_file d0nj03003a2.cif
_cod_data_source_block NNsal_01m_a
_cod_depositor_comments
;
The following automatic conversions were performed:

data item '_exptl_absorpt_correction_type' value 'Multi_Scan' was
changed to 'multi-scan' in accordance with the
/home/data/users/saulius/crontab/automatic-downloads/rss-feeds/RSC/lib/dictionaries/cif_core.dic
dictionary named 'cif_core.dic' version 2.4.2 last updated on
2011-04-26.

Automatic conversion script
Id: cif_fix_values 7556 2019-12-06 15:28:31Z antanas 

 Adding full bibliography for 7060034--7060036.cif.
;
_cod_database_code 7060036
_olex2_refinement_description
;
1. Fixed Uiso
 At 1.2 times of:
  All C(H) groups, All C(H,H) groups
 At 1.5 times of:
  All C(H,H,H) groups, All O(H) groups
2.a Secondary CH2 refined with riding coordinates:
 C2(H2a,H2b), C3(H3a,H3b)
2.b Aromatic/amide H refined with riding coordinates:
 C11(H11), C8(H8), C6(H6), C7(H7), C17(H17), C15(H15), C19(H19), C22(H22),
 C20(H20), C21(H21)
2.c Idealised Me refined as rotating group:
 C1(H1a,H1b,H1c), C4(H4a,H4b,H4c)
2.d Idealised tetrahedral OH refined as rotating group:
 O1(H1)
;
_olex2_submission_special_instructions 'No special instructions were received'

loop_
_space_group_symop_id
_space_group_symop_operation_xyz
1 x,y,z
2 -x,-y,-z

loop_
_atom_site_label
_atom_site_type_symbol
_atom_site_fract_x
_atom_site_fract_y
_atom_site_fract_z
_atom_site_U_iso_or_equiv
_atom_site_adp_type
_atom_site_occupancy
_atom_site_refinement_flags_posn
S S 0.84392(5) 0.12823(4) 0.54689(4) 0.05105(15) Uani 1.000000 .
O2 O 0.41683(12) 0.54729(9) 0.76802(9) 0.0414(3) Uani 1.000000 .
O1 O 1.12686(16) 0.13933(12) 0.22433(11) 0.0590(3) Uani 1.000000 .
H1 H 1.072(2) 0.1481(6) 0.2796(11) 0.0886(5) Uiso 1.000000 GR
O3 O 0.47780(16) 0.33651(11) 0.76852(11) 0.0605(3) Uani 1.000000 .
N1 N 0.96405(15) 0.26483(12) 0.37030(11) 0.0414(3) Uani 1.000000 .
N2 N 0.79106(14) 0.38175(12) 0.49450(10) 0.0380(3) Uani 1.000000 .
N3 N 0.28370(17) 0.99111(13) 0.80856(12) 0.0497(4) Uani 1.000000 .
C10 C 0.53926(17) 0.69605(14) 0.64459(12) 0.0354(3) Uani 1.000000 .
C13 C 0.61355(17) 0.46378(14) 0.63695(12) 0.0352(3) Uani 1.000000 .
C9 C 0.43505(17) 0.67234(14) 0.73119(12) 0.0351(3) Uani 1.000000 .
C14 C 0.70659(17) 0.35236(14) 0.59003(12) 0.0363(3) Uani 1.000000 .
C11 C 0.62626(18) 0.58843(14) 0.59861(12) 0.0375(3) Uani 1.000000 .
H11 H 0.69459(18) 0.60383(14) 0.53998(12) 0.0450(4) Uiso 1.000000 R
C12 C 0.50345(19) 0.44031(15) 0.72634(13) 0.0393(4) Uani 1.000000 .
C8 C 0.55169(19) 0.82581(15) 0.61375(13) 0.0412(4) Uani 1.000000 .
H8 H 0.61942(19) 0.84676(15) 0.55623(13) 0.0494(4) Uiso 1.000000 R
C5 C 0.36349(18) 0.89601(15) 0.75393(13) 0.0398(4) Uani 1.000000 .
C18 C 1.08047(18) 0.37325(16) 0.21016(13) 0.0421(4) Uani 1.000000 .
C6 C 0.46765(19) 0.92196(15) 0.66545(13) 0.0429(4) Uani 1.000000 .
H6 H 0.47889(19) 1.00701(15) 0.64207(13) 0.0515(4) Uiso 1.000000 R
C16 C 0.86745(18) 0.27353(15) 0.46332(13) 0.0389(4) Uani 1.000000 .
C7 C 0.34774(18) 0.76708(15) 0.78447(13) 0.0401(4) Uani 1.000000 .
H7 H 0.27823(18) 0.74608(15) 0.84070(13) 0.0482(4) Uiso 1.000000 R
C17 C 0.98591(19) 0.37214(16) 0.30880(13) 0.0441(4) Uani 1.000000 .
H17 H 0.93862(19) 0.45232(16) 0.32893(13) 0.0530(5) Uiso 1.000000 R
C23 C 1.14889(19) 0.25734(18) 0.17179(14) 0.0469(4) Uani 1.000000 .
C15 C 0.7223(2) 0.21990(15) 0.62929(14) 0.0457(4) Uani 1.000000 .
H15 H 0.6730(2) 0.18425(15) 0.69273(14) 0.0548(5) Uiso 1.000000 R
C2 C 0.3041(2) 1.12300(16) 0.78063(15) 0.0528(4) Uani 1.000000 .
H2a H 0.2881(2) 1.15775(16) 0.84763(15) 0.0634(5) Uiso 1.000000 R
H2b H 0.4170(2) 1.11478(16) 0.76001(15) 0.0634(5) Uiso 1.000000 R
C3 C 0.1809(2) 0.96284(17) 0.90174(16) 0.0548(5) Uani 1.000000 .
H3a H 0.1025(2) 1.04666(17) 0.90895(16) 0.0657(5) Uiso 1.000000 R
H3b H 0.1175(2) 0.90877(17) 0.88369(16) 0.0657(5) Uiso 1.000000 R
C19 C 1.1092(2) 0.49088(18) 0.15145(16) 0.0586(5) Uani 1.000000 .
H19 H 1.0644(2) 0.56856(18) 0.17578(16) 0.0703(6) Uiso 1.000000 R
C22 C 1.2427(2) 0.2626(2) 0.07789(16) 0.0629(5) Uani 1.000000 .
H22 H 1.2885(2) 0.1858(2) 0.05261(16) 0.0755(6) Uiso 1.000000 R
C20 C 1.2020(2) 0.4948(2) 0.05855(17) 0.0695(6) Uani 1.000000 .
H20 H 1.2200(2) 0.5743(2) 0.02042(17) 0.0833(7) Uiso 1.000000 R
C21 C 1.2687(2) 0.3801(2) 0.02194(17) 0.0725(6) Uani 1.000000 .
H21 H 1.3316(2) 0.3824(2) -0.04116(17) 0.0870(7) Uiso 1.000000 R
C1 C 0.1844(3) 1.22187(18) 0.68392(19) 0.0729(6) Uani 1.000000 .
H1a H 0.2008(12) 1.1889(7) 0.6169(4) 0.1094(9) Uiso 1.000000 GR
H1b H 0.0723(3) 1.2327(11) 0.7046(5) 0.1094(9) Uiso 1.000000 GR
H1c H 0.2041(12) 1.3068(4) 0.6689(8) 0.1094(9) Uiso 1.000000 GR
C4 C 0.2803(3) 0.8902(2) 1.01434(17) 0.0768(6) Uani 1.000000 .
H4a H 0.3536(13) 0.8047(7) 1.0092(4) 0.1152(9) Uiso 1.000000 GR
H4b H 0.3444(14) 0.9426(7) 1.0324(6) 0.1152(9) Uiso 1.000000 GR
H4c H 0.2061(3) 0.8770(13) 1.0730(3) 0.1152(9) Uiso 1.000000 GR

loop_
_atom_site_aniso_label
_atom_site_aniso_U_11
_atom_site_aniso_U_22
_atom_site_aniso_U_33
_atom_site_aniso_U_12
_atom_site_aniso_U_13
_atom_site_aniso_U_23
S 0.0621(3) 0.0340(2) 0.0549(3) -0.01111(19) 0.0202(2) -0.01325(19)
O2 0.0538(6) 0.0335(6) 0.0417(6) -0.0191(5) 0.0205(5) -0.0126(5)
O1 0.0690(8) 0.0548(7) 0.0631(8) -0.0222(6) 0.0236(6) -0.0301(6)
O3 0.0856(9) 0.0384(6) 0.0674(8) -0.0312(6) 0.0399(7) -0.0175(6)
N1 0.0418(7) 0.0425(7) 0.0383(7) -0.0093(6) 0.0096(6) -0.0130(6)
N2 0.0408(7) 0.0360(7) 0.0341(7) -0.0082(5) 0.0072(5) -0.0089(5)
N3 0.0644(9) 0.0367(7) 0.0528(9) -0.0175(6) 0.0157(7) -0.0188(6)
C10 0.0395(8) 0.0338(8) 0.0321(8) -0.0127(6) 0.0058(6) -0.0057(6)
C13 0.0377(8) 0.0355(8) 0.0319(8) -0.0113(6) 0.0042(6) -0.0083(6)
C9 0.0417(8) 0.0306(7) 0.0333(8) -0.0138(6) 0.0039(6) -0.0060(6)
C14 0.0391(8) 0.0356(8) 0.0327(8) -0.0105(6) 0.0051(6) -0.0080(6)
C11 0.0405(8) 0.0386(8) 0.0323(8) -0.0133(6) 0.0092(6) -0.0064(6)
C12 0.0492(9) 0.0345(8) 0.0369(8) -0.0160(7) 0.0120(7) -0.0109(7)
C8 0.0471(8) 0.0381(8) 0.0368(8) -0.0162(7) 0.0099(7) -0.0038(7)
C5 0.0452(8) 0.0358(8) 0.0380(8) -0.0116(7) 0.0029(7) -0.0102(7)
C18 0.0396(8) 0.0466(9) 0.0362(9) -0.0093(7) 0.0052(7) -0.0090(7)
C6 0.0529(9) 0.0308(8) 0.0446(9) -0.0160(7) 0.0054(8) -0.0051(7)
C16 0.0382(8) 0.0381(8) 0.0377(8) -0.0080(6) 0.0050(7) -0.0100(7)
C7 0.0465(8) 0.0396(8) 0.0387(9) -0.0180(7) 0.0126(7) -0.0128(7)
C17 0.0455(9) 0.0407(9) 0.0425(9) -0.0064(7) 0.0068(7) -0.0134(7)
C23 0.0427(9) 0.0567(10) 0.0397(9) -0.0113(8) 0.0049(7) -0.0153(8)
C15 0.0531(9) 0.0377(9) 0.0440(9) -0.0114(7) 0.0150(7) -0.0106(7)
C2 0.0682(11) 0.0400(9) 0.0576(11) -0.0202(8) 0.0074(9) -0.0222(8)
C3 0.0570(10) 0.0478(10) 0.0647(12) -0.0137(8) 0.0199(9) -0.0278(9)
C19 0.0626(11) 0.0531(11) 0.0512(11) -0.0131(9) 0.0089(9) -0.0040(9)
C22 0.0600(11) 0.0789(14) 0.0468(11) -0.0114(10) 0.0163(9) -0.0245(10)
C20 0.0657(12) 0.0742(14) 0.0546(12) -0.0222(10) 0.0115(10) 0.0084(10)
C21 0.0589(12) 0.0990(17) 0.0453(11) -0.0159(11) 0.0165(9) -0.0048(11)
C1 0.0830(14) 0.0440(11) 0.0799(15) -0.0082(10) 0.0008(12) -0.0098(10)
C4 0.0905(15) 0.0824(15) 0.0534(12) -0.0190(12) 0.0166(11) -0.0211(11)

loop_
_atom_type_symbol
_atom_type_scat_dispersion_real
_atom_type_scat_dispersion_imag
_atom_type_scat_Cromer_Mann_a1
_atom_type_scat_Cromer_Mann_a2
_atom_type_scat_Cromer_Mann_a3
_atom_type_scat_Cromer_Mann_a4
_atom_type_scat_Cromer_Mann_b1
_atom_type_scat_Cromer_Mann_b2
_atom_type_scat_Cromer_Mann_b3
_atom_type_scat_Cromer_Mann_b4
_atom_type_scat_Cromer_Mann_c
_atom_type_scat_source
_atom_type_scat_dispersion_source
H 0.00000 0.00000 0.49300 0.32291 0.14019 0.04081 10.51090 26.12570 3.14236 57.79970 0.0030380000826 'International Tables Volume C Table 6.1.1.4 (pp. 500-502)' 'Henke, Gullikson and Davis, At. Data and Nucl. Data Tables, 1993, 54, 2'
C 0.00347 0.00161 2.31000 1.02000 1.58860 0.86500 20.84390 10.20750 0.56870 51.65120 0.215599998832 'International Tables Volume C Table 6.1.1.4 (pp. 500-502)' 'Henke, Gullikson and Davis, At. Data and Nucl. Data Tables, 1993, 54, 2'
S 0.12424 0.12443 6.90530 5.20340 1.43790 1.58630 1.46790 22.21510 0.25360 56.17200 0.866900026798 'International Tables Volume C Table 6.1.1.4 (pp. 500-502)' 'Henke, Gullikson and Davis, At. Data and Nucl. Data Tables, 1993, 54, 2'
O 0.01158 0.00611 3.04850 2.28680 1.54630 0.86700 13.27710 5.70110 0.32390 32.90890 0.250800013542 'International Tables Volume C Table 6.1.1.4 (pp. 500-502)' 'Henke, Gullikson and Davis, At. Data and Nucl. Data Tables, 1993, 54, 2'
N 0.00653 0.00323 12.21260 3.13220 2.01250 1.16630 0.00570 9.89330 28.99750 0.58260 -11.5290002823 'International Tables Volume C Table 6.1.1.4 (pp. 500-502)' 'Henke, Gullikson and Davis, At. Data and Nucl. Data Tables, 1993, 54, 2'

loop_
_geom_angle_atom_site_label_1
_geom_angle_atom_site_label_2
_geom_angle_atom_site_label_3
_geom_angle
_geom_angle_site_symmetry_1
_geom_angle_site_symmetry_3
_geom_angle_publ_flag
C15 S C16 88.92(7) . . ?
C12 O2 C9 122.78(11) . . ?
C23 O1 H1 109.5 . . ?
C17 N1 C16 118.73(13) . . ?
C16 N2 C14 110.63(12) . . ?
C2 N3 C5 121.71(13) . . ?
C3 N3 C5 121.56(13) . . ?
C3 N3 C2 116.65(13) . . ?
C11 C10 C9 118.33(13) . . ?
C8 C10 C9 115.74(13) . . ?
C8 C10 C11 125.90(13) . . ?
C11 C13 C14 121.88(13) . . ?
C12 C13 C14 119.17(12) . . ?
C12 C13 C11 118.95(13) . . ?
C10 C9 O2 119.78(12) . . ?
C7 C9 O2 116.35(12) . . ?
C7 C9 C10 123.87(13) . . ?
C13 C14 N2 117.73(12) . . ?
C15 C14 N2 114.18(13) . . ?
C15 C14 C13 128.10(14) . . ?
C13 C11 C10 122.34(13) . . ?
H11 C11 C10 118.83(8) . . ?
H11 C11 C13 118.83(8) . . ?
O3 C12 O2 115.32(13) . . ?
C13 C12 O2 117.75(12) . . ?
C13 C12 O3 126.92(14) . . ?
H8 C8 C10 119.04(8) . . ?
C6 C8 C10 121.91(14) . . ?
C6 C8 H8 119.04(9) . . ?
C6 C5 N3 121.70(14) . . ?
C7 C5 N3 121.27(14) . . ?
C7 C5 C6 117.03(13) . . ?
C23 C18 C17 121.78(15) . . ?
C19 C18 C17 119.88(15) . . ?
C19 C18 C23 118.32(15) . . ?
C5 C6 C8 121.69(14) . . ?
H6 C6 C8 119.15(9) . . ?
H6 C6 C5 119.15(9) . . ?
N1 C16 S 118.11(11) . . ?
N2 C16 S 115.26(11) . . ?
N2 C16 N1 126.64(14) . . ?
C5 C7 C9 119.75(14) . . ?
H7 C7 C9 120.13(8) . . ?
H7 C7 C5 120.13(9) . . ?
C18 C17 N1 122.60(14) . . ?
H17 C17 N1 118.70(9) . . ?
H17 C17 C18 118.70(9) . . ?
C18 C23 O1 121.85(14) . . ?
C22 C23 O1 118.50(16) . . ?
C22 C23 C18 119.65(17) . . ?
C14 C15 S 111.02(12) . . ?
H15 C15 S 124.49(5) . . ?
H15 C15 C14 124.49(9) . . ?
H2a C2 N3 108.95(9) . . ?
H2b C2 N3 108.95(9) . . ?
H2b C2 H2a 107.8 . . ?
C1 C2 N3 113.15(15) . . ?
C1 C2 H2a 108.95(10) . . ?
C1 C2 H2b 108.95(11) . . ?
H3a C3 N3 108.96(8) . . ?
H3b C3 N3 108.96(9) . . ?
H3b C3 H3a 107.8 . . ?
C4 C3 N3 113.10(15) . . ?
C4 C3 H3a 108.96(10) . . ?
C4 C3 H3b 108.96(11) . . ?
H19 C19 C18 119.29(10) . . ?
C20 C19 C18 121.43(18) . . ?
C20 C19 H19 119.29(13) . . ?
H22 C22 C23 119.71(12) . . ?
C21 C22 C23 120.58(18) . . ?
C21 C22 H22 119.71(12) . . ?
H20 C20 C19 120.20(13) . . ?
C21 C20 C19 119.60(19) . . ?
C21 C20 H20 120.20(12) . . ?
C20 C21 C22 120.42(18) . . ?
H21 C21 C22 119.79(12) . . ?
H21 C21 C20 119.79(12) . . ?
H1a C1 C2 109.5 . . ?
H1b C1 C2 109.5 . . ?
H1b C1 H1a 109.5 . . ?
H1c C1 C2 109.5 . . ?
H1c C1 H1a 109.5 . . ?
H1c C1 H1b 109.5 . . ?
H4a C4 C3 109.5 . . ?
H4b C4 C3 109.5 . . ?
H4b C4 H4a 109.5 . . ?
H4c C4 C3 109.5 . . ?
H4c C4 H4a 109.5 . . ?
H4c C4 H4b 109.5 . . ?

loop_
_geom_bond_atom_site_label_1
_geom_bond_atom_site_label_2
_geom_bond_distance
_geom_bond_site_symmetry_2
_geom_bond_publ_flag
S C16 1.7188(16) . ?
S C15 1.7015(16) . ?
O2 C9 1.3754(16) . ?
O2 C12 1.3783(17) . ?
O1 H1 0.8200 . ?
O1 C23 1.350(2) . ?
O3 C12 1.2005(17) . ?
N1 C16 1.3949(19) . ?
N1 C17 1.2838(19) . ?
N2 C14 1.3804(19) . ?
N2 C16 1.2987(18) . ?
N3 C5 1.3645(19) . ?
N3 C2 1.450(2) . ?
N3 C3 1.453(2) . ?
C10 C9 1.394(2) . ?
C10 C11 1.415(2) . ?
C10 C8 1.401(2) . ?
C13 C14 1.467(2) . ?
C13 C11 1.3543(19) . ?
C13 C12 1.452(2) . ?
C9 C7 1.369(2) . ?
C14 C15 1.362(2) . ?
C11 H11 0.9300 . ?
C8 H8 0.9300 . ?
C8 C6 1.359(2) . ?
C5 C6 1.415(2) . ?
C5 C7 1.403(2) . ?
C18 C17 1.436(2) . ?
C18 C23 1.403(2) . ?
C18 C19 1.391(2) . ?
C6 H6 0.9300 . ?
C7 H7 0.9300 . ?
C17 H17 0.9300 . ?
C23 C22 1.385(2) . ?
C15 H15 0.9300 . ?
C2 H2a 0.9700 . ?
C2 H2b 0.9700 . ?
C2 C1 1.512(3) . ?
C3 H3a 0.9700 . ?
C3 H3b 0.9700 . ?
C3 C4 1.510(3) . ?
C19 H19 0.9300 . ?
C19 C20 1.370(3) . ?
C22 H22 0.9300 . ?
C22 C21 1.369(3) . ?
C20 H20 0.9300 . ?
C20 C21 1.378(3) . ?
C21 H21 0.9300 . ?
C1 H1a 0.9600 . ?
C1 H1b 0.9600 . ?
C1 H1c 0.9600 . ?
C4 H4a 0.9600 . ?
C4 H4b 0.9600 . ?
C4 H4c 0.9600 . ?
